data_7234794
loop_
_publ_author_name
'Chongboriboon, Nucharee'
'Samakun, Kodchakorn'
'Inprasit, Thitirat'
'Kielar, Filip'
'Dungkaew, Winya'
'Wong, Lawrence W.-Y.'
'Sung, Herman H.-Y.'
'Ninkovi\'c, Dragan B.'
'Zari\'c, Sne\<zana D.'
'Chainok, Kittipong'

_publ_section_title
;
 Two-dimensional halogen-bonded organic frameworks based on the
 tetrabromobenzene-1,4-dicarboxylic acid building molecule
;
_journal_issue 1
_journal_name_full CrystEngComm
_journal_page_first 24
_journal_page_last 34
_journal_paper_doi 10.1039/C9CE01140D
_journal_volume 22
_journal_year 2020
_chemical_formula_moiety 'C8 H2 Br4 O4, 2(C2 H6 O S)'
_chemical_formula_sum 'C12 H14 Br4 O6 S2'
_chemical_formula_weight 637.99
_space_group_crystal_system orthorhombic
_space_group_IT_number 62
_space_group_name_Hall '-P 2ac 2n'
_space_group_name_H-M_alt 'P n m a'
_symmetry_space_group_name_Hall '-P 2ac 2n'
_symmetry_space_group_name_H-M 'P n m a'
_atom_sites_solution_hydrogens mixed
_atom_sites_solution_primary dual
_audit_creation_date 2019-07-18
_audit_creation_method
;
Olex2 1.2
(compiled 2018.05.29 svn.r3508 for OlexSys, GUI svn.r5506)
;
_audit_update_record
;
2019-07-18 deposited with the CCDC.    2019-10-28 downloaded from the CCDC.
;
_cell_angle_alpha 90
_cell_angle_beta 90
_cell_angle_gamma 90
_cell_formula_units_Z 4
_cell_length_a 9.24933(17)
_cell_length_b 25.7601(6)
_cell_length_c 8.66218(18)
_cell_measurement_reflns_used 3078
_cell_measurement_temperature 100(2)
_cell_measurement_theta_max 66.500
_cell_measurement_theta_min 5.388
_cell_volume 2063.88(7)
_computing_molecular_graphics 'Olex2 (Dolomanov et al., 2009)'
_computing_publication_material 'Olex2 (Dolomanov et al., 2009)'
_computing_structure_refinement 'ShelXL (Sheldrick, 2015)'
_computing_structure_solution 'ShelXT (Sheldrick, 2015)'
_diffrn_ambient_temperature 100(2)
_diffrn_measured_fraction_theta_full 0.998
_diffrn_measured_fraction_theta_max 0.998
_diffrn_measurement_device 'four-circle diffractometer'
_diffrn_measurement_device_type 'SuperNova, Dual, Cu at home/near, Atlas'
_diffrn_radiation_type CuK\a
_diffrn_radiation_wavelength 1.54184
_diffrn_reflns_av_R_equivalents 0.0342
_diffrn_reflns_av_unetI/netI 0.0190
_diffrn_reflns_Laue_measured_fraction_full 0.998
_diffrn_reflns_Laue_measured_fraction_max 0.998
_diffrn_reflns_limit_h_max 11
_diffrn_reflns_limit_h_min -10
_diffrn_reflns_limit_k_max 30
_diffrn_reflns_limit_k_min -30
_diffrn_reflns_limit_l_max 9
_diffrn_reflns_limit_l_min -10
_diffrn_reflns_number 10378
_diffrn_reflns_point_group_measured_fraction_full 0.998
_diffrn_reflns_point_group_measured_fraction_max 0.998
_diffrn_reflns_theta_full 66.500
_diffrn_reflns_theta_max 67.473
_diffrn_reflns_theta_min 5.388
_exptl_absorpt_coefficient_mu 11.639
_exptl_absorpt_correction_T_max 1.000
_exptl_absorpt_correction_T_min 0.121
_exptl_absorpt_correction_type multi-scan
_exptl_absorpt_process_details
;
CrysAlisPro 1.171.39.46 (Rigaku Oxford Diffraction, 2018)
Empirical absorption correction using spherical harmonics,
 implemented in SCALE3 ABSPACK scaling algorithm.
;
_exptl_crystal_colour colourless
_exptl_crystal_colour_primary colourless
_exptl_crystal_density_diffrn 2.053
_exptl_crystal_description block
_exptl_crystal_F_000 1224
_exptl_crystal_size_max 0.26
_exptl_crystal_size_mid 0.26
_exptl_crystal_size_min 0.22
_refine_diff_density_max 1.713
_refine_diff_density_min -1.153
_refine_diff_density_rms 0.141
_refine_ls_extinction_method none
_refine_ls_goodness_of_fit_ref 1.121
_refine_ls_hydrogen_treatment mixed
_refine_ls_matrix_type full
_refine_ls_number_parameters 115
_refine_ls_number_reflns 1901
_refine_ls_number_restraints 1
_refine_ls_restrained_S_all 1.121
_refine_ls_R_factor_all 0.0467
_refine_ls_R_factor_gt 0.0453
_refine_ls_shift/su_max 0.001
_refine_ls_shift/su_mean 0.000
_refine_ls_structure_factor_coef Fsqd
_refine_ls_weighting_details 'w=1/[\s^2^(Fo^2^)+(0.0378P)^2^+19.5076P] where P=(Fo^2^+2Fc^2^)/3'
_refine_ls_weighting_scheme calc
_refine_ls_wR_factor_gt 0.1087
_refine_ls_wR_factor_ref 0.1093
_reflns_Friedel_coverage 0.000
_reflns_number_gt 1809
_reflns_number_total 1901
_reflns_threshold_expression 'I > 2\s(I)'
_cod_data_source_file c9ce01140d2.cif
_cod_data_source_block 4lt
_cod_depositor_comments
;Adding full bibliography for 7234791--7234798.cif.

 Adding full bibliography for 7234791--7234798.cif.
;
_cod_database_code 7234794
_shelx_shelxl_version_number 2018/3
_shelx_space_group_comment
;
The symmetry employed for this shelxl refinement is uniquely defined
by the following loop, which should always be used as a source of
symmetry information in preference to the above space-group names.
They are only intended as comments.
;
_shelx_estimated_absorpt_t_max 0.184
_shelx_estimated_absorpt_t_min 0.152
_olex2_refinement_description
;
1. Fixed Uiso
 At 1.5 times of:
  All C(H,H,H) groups
2. Restrained distances
 O1-H1
 0.82 with sigma of 0.01
3.a Idealised Me refined as rotating group:
 C5(H5A,H5B,H5C), C6(H6A,H6B,H6C)
;
_olex2_submission_special_instructions 'No special instructions were received'

loop_
_space_group_symop_operation_xyz
'x, y, z'
'-x+1/2, -y, z+1/2'
'-x, y+1/2, -z'
'x+1/2, -y+1/2, -z+1/2'
'-x, -y, -z'
'x-1/2, y, -z-1/2'
'x, -y-1/2, z'
'-x-1/2, y-1/2, z-1/2'

loop_
_atom_site_label
_atom_site_type_symbol
_atom_site_fract_x
_atom_site_fract_y
_atom_site_fract_z
_atom_site_U_iso_or_equiv
_atom_site_adp_type
_atom_site_occupancy
_atom_site_site_symmetry_order
_atom_site_calc_flag
_atom_site_refinement_flags_posn
Br1 Br 0.97147(6) 0.31523(2) 0.27940(6) 0.01516(19) Uani 1 1 d .
Br2 Br 0.52371(6) 0.31534(2) 0.71941(6) 0.01654(19) Uani 1 1 d .
S1 S 0.70934(14) 0.51505(5) 0.54164(14) 0.0180(3) Uani 1 1 d .
O1 O 0.8296(4) 0.38396(13) 0.5974(4) 0.0156(7) Uani 1 1 d D
O2 O 0.6660(4) 0.38577(13) 0.4071(4) 0.0166(8) Uani 1 1 d .
O3 O 0.8237(4) 0.48094(14) 0.6176(5) 0.0252(9) Uani 1 1 d .
C1 C 0.7445(4) 0.36284(18) 0.4987(5) 0.0102(9) Uani 1 1 d .
C2 C 0.7480(4) 0.30398(19) 0.5000(5) 0.0085(9) Uani 1 1 d .
C3 C 0.8428(5) 0.27702(17) 0.4056(5) 0.0103(9) Uani 1 1 d .
C4 C 0.6524(5) 0.27687(18) 0.5937(5) 0.0114(9) Uani 1 1 d .
C5 C 0.8013(8) 0.5740(2) 0.4973(8) 0.0358(15) Uani 1 1 d .
H5A H 0.840228 0.589149 0.592403 0.054 Uiso 1 1 calc GR
H5B H 0.733545 0.598462 0.449614 0.054 Uiso 1 1 calc GR
H5C H 0.880712 0.566815 0.425512 0.054 Uiso 1 1 calc GR
C6 C 0.6012(6) 0.5387(2) 0.6968(7) 0.0246(12) Uani 1 1 d .
H6A H 0.547868 0.509796 0.743337 0.037 Uiso 1 1 calc GR
H6B H 0.532766 0.564551 0.657560 0.037 Uiso 1 1 calc GR
H6C H 0.663671 0.554727 0.774781 0.037 Uiso 1 1 calc GR
H1 H 0.824(12) 0.4158(5) 0.600(12) 0.09(3) Uiso 1 1 d D

loop_
_atom_site_aniso_label
_atom_site_aniso_U_11
_atom_site_aniso_U_22
_atom_site_aniso_U_33
_atom_site_aniso_U_23
_atom_site_aniso_U_13
_atom_site_aniso_U_12
Br1 0.0179(3) 0.0081(3) 0.0195(3) 0.00129(18) 0.0085(2) -0.00167(18)
Br2 0.0190(3) 0.0099(3) 0.0207(3) -0.00198(18) 0.0096(2) 0.00194(18)
S1 0.0234(6) 0.0148(6) 0.0158(6) -0.0011(5) -0.0036(5) -0.0008(5)
O1 0.0187(18) 0.0078(16) 0.0204(18) -0.0011(14) -0.0041(15) 0.0018(14)
O2 0.0205(18) 0.0111(16) 0.0183(17) 0.0003(14) -0.0067(15) 0.0016(14)
O3 0.0192(19) 0.0163(18) 0.040(2) -0.0086(17) -0.0044(18) 0.0035(15)
C1 0.009(2) 0.008(2) 0.014(2) -0.0031(17) 0.0025(19) -0.0004(16)
C2 0.008(2) 0.009(2) 0.009(2) -0.0043(16) -0.0024(18) -0.0002(16)
C3 0.010(2) 0.009(2) 0.011(2) 0.0017(18) 0.0008(18) -0.0037(18)
C4 0.012(2) 0.012(2) 0.010(2) -0.0017(18) 0.0003(19) 0.0031(19)
C5 0.048(4) 0.026(3) 0.033(3) 0.008(3) -0.004(3) -0.011(3)
C6 0.020(3) 0.026(3) 0.028(3) -0.004(2) -0.003(2) 0.005(2)

loop_
_atom_type_symbol
_atom_type_description
_atom_type_scat_dispersion_real
_atom_type_scat_dispersion_imag
_atom_type_scat_source
C C 0.0181 0.0091 'International Tables Vol C Tables 4.2.6.8 and 6.1.1.4'
H H 0.0000 0.0000 'International Tables Vol C Tables 4.2.6.8 and 6.1.1.4'
Br Br -0.6763 1.2805 'International Tables Vol C Tables 4.2.6.8 and 6.1.1.4'
O O 0.0492 0.0322 'International Tables Vol C Tables 4.2.6.8 and 6.1.1.4'
S S 0.3331 0.5567 'International Tables Vol C Tables 4.2.6.8 and 6.1.1.4'

loop_
_geom_angle_atom_site_label_1
_geom_angle_atom_site_label_2
_geom_angle_atom_site_label_3
_geom_angle
_geom_angle_site_symmetry_1
_geom_angle_site_symmetry_3
O3 S1 C5 104.7(3) . .
O3 S1 C6 105.1(3) . .
C6 S1 C5 98.0(3) . .
C1 O1 H1 114(8) . .
O1 C1 C2 113.9(4) . .
O2 C1 O1 126.1(5) . .
O2 C1 C2 119.9(4) . .
C3 C2 C1 120.7(4) . .
C3 C2 C4 119.7(4) . .
C4 C2 C1 119.6(4) . .
C2 C3 Br1 118.6(3) . .
C2 C3 C3 120.1(3) . 7_565
C3 C3 Br1 121.35(14) 7_565 .
C2 C4 Br2 118.2(3) . .
C4 C4 Br2 121.55(14) 7_565 .
C4 C4 C2 120.2(3) 7_565 .
S1 C5 H5A 109.5 . .
S1 C5 H5B 109.5 . .
S1 C5 H5C 109.5 . .
H5A C5 H5B 109.5 . .
H5A C5 H5C 109.5 . .
H5B C5 H5C 109.5 . .
S1 C6 H6A 109.5 . .
S1 C6 H6B 109.5 . .
S1 C6 H6C 109.5 . .
H6A C6 H6B 109.5 . .
H6A C6 H6C 109.5 . .
H6B C6 H6C 109.5 . .

loop_
_geom_bond_atom_site_label_1
_geom_bond_atom_site_label_2
_geom_bond_distance
_geom_bond_site_symmetry_2
Br1 C3 1.892(4) .
Br2 C4 1.893(5) .
S1 O3 1.524(4) .
S1 C5 1.782(6) .
S1 C6 1.782(6) .
O1 C1 1.284(6) .
O1 H1 0.821(10) .
O2 C1 1.227(6) .
C1 C2 1.516(7) .
C2 C3 1.386(6) .
C2 C4 1.388(7) .
C3 C3 1.392(9) 7_565
C4 C4 1.385(9) 7_565
C5 H5A 0.9800 .
C5 H5B 0.9800 .
C5 H5C 0.9800 .
C6 H6A 0.9800 .
C6 H6B 0.9800 .
C6 H6C 0.9800 .

loop_
_geom_hbond_atom_site_label_D
_geom_hbond_atom_site_label_H
_geom_hbond_atom_site_label_A
_geom_hbond_distance_DH
_geom_hbond_distance_HA
_geom_hbond_distance_DA
_geom_hbond_angle_DHA
_geom_hbond_site_symmetry_A
_geom_hbond_publ_flag
C6 H6B O2 0.98 2.31 3.272(6) 167.3 5_666 yes
O1 H1 O3 0.821(10) 1.686(15) 2.505(5) 175(11) . yes
